data_4123181
loop_
_publ_author_name
'Chen, Gang'
'Zakharov, Lev N.'
'Bowden, Mark E.'
'Karkamkar, Abhijeet J.'
'Whittemore, Sean M.'
'Garner, 3rd, Edward B'
'Mikulas, Tanya C.'
'Dixon, David A.'
'Autrey, Tom'
'Liu, Shih-Yuan'

_publ_section_title
;
 Bis-BN Cyclohexane: A Remarkably Kinetically Stable Chemical Hydrogen
 Storage Material.
;
_journal_issue 1
_journal_name_full 'Journal of the American Chemical Society'
_journal_page_first 134
_journal_page_last 137
_journal_paper_doi 10.1021/ja511766p
_journal_volume 137
_journal_year 2015
_chemical_formula_sum 'C2 H12 B2 N2'
_chemical_formula_weight 85.76
_chemical_name_systematic
; 
 ? 
;
_space_group_IT_number 14
_symmetry_cell_setting monoclinic
_symmetry_space_group_name_Hall '-P 2yn'
_symmetry_space_group_name_H-M 'P 1 21/n 1'
_atom_sites_solution_hydrogens difmap
_atom_sites_solution_primary direct
_atom_sites_solution_secondary difmap
_audit_creation_method SHELXTL
_cell_angle_alpha 90.00
_cell_angle_beta 91.261(3)
_cell_angle_gamma 90.00
_cell_formula_units_Z 2
_cell_length_a 4.5761(6)
_cell_length_b 6.8112(9)
_cell_length_c 8.7189(11)
_cell_measurement_reflns_used 4852
_cell_measurement_temperature 100(2)
_cell_measurement_theta_max 36.14
_cell_measurement_theta_min 3.80
_cell_volume 271.69(6)
_computing_cell_refinement 'Bruker SAINT'
_computing_data_collection 'Bruker APEX2'
_computing_data_reduction 'Bruker SAINT'
_computing_molecular_graphics 'Bruker SHELXTL'
_computing_publication_material 'Bruker SHELXTL'
_computing_structure_refinement 'Bruker SHELXTL'
_computing_structure_solution 'Bruker SHELXTL'
_diffrn_ambient_temperature 100(2)
_diffrn_measured_fraction_theta_full 1.000
_diffrn_measured_fraction_theta_max 1.000
_diffrn_measurement_device_type 'Bruker APEX-II CCD'
_diffrn_measurement_method '\f and \w scans'
_diffrn_radiation_monochromator graphite
_diffrn_radiation_source 'fine-focus sealed tube'
_diffrn_radiation_type MoK\a
_diffrn_radiation_wavelength 0.71073
_diffrn_reflns_av_R_equivalents 0.0275
_diffrn_reflns_av_sigmaI/netI 0.0128
_diffrn_reflns_limit_h_max 5
_diffrn_reflns_limit_h_min -5
_diffrn_reflns_limit_k_max 8
_diffrn_reflns_limit_k_min -8
_diffrn_reflns_limit_l_max 11
_diffrn_reflns_limit_l_min -11
_diffrn_reflns_number 5297
_diffrn_reflns_theta_full 26.96
_diffrn_reflns_theta_max 26.96
_diffrn_reflns_theta_min 3.80
_exptl_absorpt_coefficient_mu 0.061
_exptl_absorpt_correction_T_max 0.9915
_exptl_absorpt_correction_T_min 0.9784
_exptl_absorpt_correction_type multi-scan
_exptl_absorpt_process_details SADABS
_exptl_crystal_colour colourless
_exptl_crystal_density_diffrn 1.048
_exptl_crystal_density_method 'not measured'
_exptl_crystal_description prizm
_exptl_crystal_F_000 96
_exptl_crystal_size_max 0.36
_exptl_crystal_size_mid 0.18
_exptl_crystal_size_min 0.14
_refine_diff_density_max 0.433
_refine_diff_density_min -0.123
_refine_diff_density_rms 0.043
_refine_ls_extinction_method none
_refine_ls_goodness_of_fit_ref 1.038
_refine_ls_hydrogen_treatment refall
_refine_ls_matrix_type full
_refine_ls_number_parameters 52
_refine_ls_number_reflns 595
_refine_ls_number_restraints 0
_refine_ls_restrained_S_all 1.038
_refine_ls_R_factor_all 0.0369
_refine_ls_R_factor_gt 0.0348
_refine_ls_shift/su_max 0.000
_refine_ls_shift/su_mean 0.000
_refine_ls_structure_factor_coef Fsqd
_refine_ls_weighting_details 'calc w=1/[\s^2^(Fo^2^)+(0.0763P)^2^+0.0526P] where P=(Fo^2^+2Fc^2^)/3'
_refine_ls_weighting_scheme calc
_refine_ls_wR_factor_gt 0.1037
_refine_ls_wR_factor_ref 0.1065
_reflns_number_gt 556
_reflns_number_total 595
_reflns_threshold_expression >2sigma(I)
_cod_data_source_file ja511766p_si_003.cif
_cod_data_source_block liu194a
_cod_depositor_comments
;
The following automatic conversions were performed:

'_symmetry_cell_setting' value 'Monoclinic' changed to 'monoclinic'
according to
/home/saulius/struct/COD-crude-data--automatic-downloads/rss-feeds/ACS/lib/dictionaries/cif_core.dic
dictionary named 'cif_core.dic' version 2.4.2 from 2011-04-26.

Automatic conversion script
Id: cif_fix_values 2935 2014-11-11 08:27:57Z andrius 

 Adding full bibliography for 4123178--4123181.cif.
;
_cod_original_sg_symbol_H-M P2(1)/n
_cod_database_code 4123181

loop_
_symmetry_equiv_pos_as_xyz
'x, y, z'
'-x+1/2, y+1/2, -z+1/2'
'-x, -y, -z'
'x-1/2, -y-1/2, z-1/2'

loop_
_atom_site_label
_atom_site_type_symbol
_atom_site_fract_x
_atom_site_fract_y
_atom_site_fract_z
_atom_site_U_iso_or_equiv
_atom_site_adp_type
_atom_site_occupancy
_atom_site_symmetry_multiplicity
_atom_site_calc_flag
N1 N 0.05092(16) 0.15662(10) 0.38239(8) 0.0129(3) Uani 1 1 d
C1 C -0.00791(18) 0.21453(11) 0.54569(9) 0.0141(3) Uani 1 1 d
B1 B -0.09878(19) -0.04683(13) 0.33516(10) 0.0129(3) Uani 1 1 d
H1N H 0.240(3) 0.1455(17) 0.3721(14) 0.019(3) Uiso 1 1 d
H2N H -0.007(3) 0.255(2) 0.3191(17) 0.028(3) Uiso 1 1 d
H1C H -0.219(3) 0.2362(19) 0.5487(15) 0.022(3) Uiso 1 1 d
H2C H 0.090(3) 0.338(2) 0.5652(15) 0.026(3) Uiso 1 1 d
H1B H -0.346(3) -0.0231(17) 0.3399(13) 0.019(3) Uiso 1 1 d
H2B H -0.034(3) -0.0834(19) 0.2128(14) 0.024(3) Uiso 1 1 d

loop_
_atom_site_aniso_label
_atom_site_aniso_U_11
_atom_site_aniso_U_22
_atom_site_aniso_U_33
_atom_site_aniso_U_23
_atom_site_aniso_U_13
_atom_site_aniso_U_12
N1 0.0132(5) 0.0126(4) 0.0128(5) 0.0024(3) -0.0004(3) -0.0003(3)
C1 0.0176(5) 0.0110(5) 0.0135(5) -0.0012(3) -0.0014(3) 0.0006(3)
B1 0.0141(5) 0.0117(5) 0.0129(5) -0.0004(3) -0.0012(3) 0.0001(3)

loop_
_atom_type_symbol
_atom_type_description
_atom_type_scat_dispersion_real
_atom_type_scat_dispersion_imag
_atom_type_scat_source
C C 0.0033 0.0016 'International Tables Vol C Tables 4.2.6.8 and 6.1.1.4'
H H 0.0000 0.0000 'International Tables Vol C Tables 4.2.6.8 and 6.1.1.4'
B B 0.0013 0.0007 'International Tables Vol C Tables 4.2.6.8 and 6.1.1.4'
N N 0.0061 0.0033 'International Tables Vol C Tables 4.2.6.8 and 6.1.1.4'

loop_
_geom_angle_atom_site_label_1
_geom_angle_atom_site_label_2
_geom_angle_atom_site_label_3
_geom_angle
_geom_angle_site_symmetry_1
_geom_angle_site_symmetry_3
C1 N1 B1 112.73(6) . .
C1 N1 H1N 108.5(8) . .
B1 N1 H1N 108.6(8) . .
C1 N1 H2N 109.1(9) . .
B1 N1 H2N 111.5(9) . .
H1N N1 H2N 106.1(12) . .
N1 C1 B1 111.43(6) . 3_556
N1 C1 H1C 105.2(7) . .
B1 C1 H1C 112.0(8) 3_556 .
N1 C1 H2C 107.6(8) . .
B1 C1 H2C 111.8(8) 3_556 .
H1C C1 H2C 108.5(11) . .
N1 B1 C1 109.07(6) . 3_556
N1 B1 H1B 106.7(6) . .
C1 B1 H1B 111.2(6) 3_556 .
N1 B1 H2B 108.2(7) . .
C1 B1 H2B 111.5(6) 3_556 .
H1B B1 H2B 110.1(8) . .

loop_
_geom_bond_atom_site_label_1
_geom_bond_atom_site_label_2
_geom_bond_distance
_geom_bond_site_symmetry_2
N1 C1 1.5073(11) .
N1 B1 1.5959(11) .
N1 H1N 0.876(14) .
N1 H2N 0.903(15) .
C1 B1 1.6124(12) 3_556
C1 H1C 0.980(13) .
C1 H2C 0.969(14) .
B1 C1 1.6125(12) 3_556
B1 H1B 1.146(12) .
B1 H2B 1.141(12) .

loop_
_geom_torsion_atom_site_label_1
_geom_torsion_atom_site_label_2
_geom_torsion_atom_site_label_3
_geom_torsion_atom_site_label_4
_geom_torsion
_geom_torsion_site_symmetry_4
B1 N1 C1 B1 56.98(9) 3_556
C1 N1 B1 C1 -55.67(9) 3_556
